data_2001009
loop_
_publ_author_name
'Kuroda, R.'
'Shinomiya, M.'

_publ_section_title
;
 Structures of new DNA photocleaving agents:
 3,6-bis(dimethylamino)-10-[6-(4-nitrobenzoyloxy)hexyl]acridinium
 chloride (1) and 9-{[6-(4-nitrobenzoyloxy)hexyl]amino}acridinium
 chloride monohydrate (II)
;
_journal_issue 3
_journal_name_full 'Acta Crystallographica Section C'
_journal_page_first 512
_journal_page_last 515
_journal_paper_doi 10.1107/S0108270191009563
_journal_volume 48
_journal_year 1992
_chemical_formula_moiety 'C26 H26 N3 O4,Cl1,H2 O1'
_chemical_formula_sum 'C26 H28 Cl N3 O5'
_chemical_formula_weight 497.98
_space_group_IT_number 2
_space_group_name_Hall '-P 1'
_space_group_name_H-M_alt 'P -1'
_symmetry_cell_setting triclinic
_symmetry_space_group_name_Hall '-P 1'
_symmetry_space_group_name_H-M 'P -1'
_cell_angle_alpha 95.480(10)
_cell_angle_beta 98.170(10)
_cell_angle_gamma 101.780(10)
_cell_formula_units_Z 2
_cell_length_a 9.4810(8)
_cell_length_b 14.495(2)
_cell_length_c 9.2550(10)
_cell_volume 1222.2(2)
_diffrn_radiation_type Cu
_diffrn_radiation_wavelength 1.5418
_exptl_absorpt_coefficient_mu 1.734
_exptl_crystal_density_diffrn 1.353
_exptl_crystal_density_meas 1.35
_exptl_crystal_F_000 524
_cod_data_source_file as0520.cif
_cod_data_source_block as0520b
_cod_depositor_comments
;
 Marking attached hydrogen atoms.

 Antanas Vaitkus,
 2017-03-24
;
_cod_original_cell_volume 1222.3(5)
_cod_original_formula_sum 'C26 H28 Cl1 N3 O5'
_cod_database_code 2001009

loop_
_space_group_symop_id
_space_group_symop_operation_xyz
1 x,y,z
2 -x,-y,-z

loop_
_atom_site_label
_atom_site_fract_x
_atom_site_fract_y
_atom_site_fract_z
_atom_site_attached_hydrogens
Cl(1) -.45703(6) .11898(6) -.71877(8) 0
O(1) .8405(2) .49280(10) .1366(2) 0
O(2) .8776(3) .64790(10) .2072(3) 0
O(3) 1.4890(3) .6101(2) .6819(3) 0
O(4) 1.4235(3) .4588(2) .6353(3) 0
O(5) -.6659(4) .0189(3) -.0321(4) 2
N(1) -.1221(2) .13860(10) -.6108(2) 0
N(2) .3191(2) .1529(2) -.4965(2) 0
N(3) 1.4063(3) .5377(2) .6192(3) 0
C(1) -.0295(2) .17270(10) -.7016(2) 0
C(2) -.0866(3) .1991(2) -.8369(3) 0
C(3) .0044(3) .2339(2) -.9292(3) 0
C(4) .1558(3) .2434(2) -.8911(3) 0
C(5) .2124(3) .2176(2) -.7605(3) 0
C(6) .1220(2) .18110(10) -.6609(2) 0
C(7) .1772(2) .15250(10) -.5215(2) 0
C(8) .0750(2) .12350(10) -.4244(2) 0
C(9) .1113(3) .0970(2) -.2821(3) 0
C(10) .0065(4) .0641(2) -.2016(3) 0
C(11) -.1407(4) .0566(2) -.2558(3) 0
C(12) -.1816(3) .0811(2) -.3902(3) 0
C(13) -.0751(2) .11520(10) -.4764(3) 0
C(14) .4196(3) .1452(2) -.3653(3) 0
C(15) .4566(3) .2357(2) -.2578(3) 0
C(16) .5698(4) .2327(2) -.1244(4) 0
C(17) .6054(4) .3250(2) -.0152(3) 0
C(18) .6822(4) .4085(3) -.0800(3) 0
C(19) .7213(5) .5000(2) .0223(4) 0
C(20) .9118(3) .5733(2) .2174(3) 0
C(21) 1.0395(3) .5608(2) .3213(2) 0
C(22) 1.1243(3) .6403(2) .4125(3) 0
C(23) 1.2451(3) .6343(2) .5090(3) 0
C(24) 1.2787(3) .5465(2) .5144(3) 0
C(25) 1.1975(3) .4660(2) .4259(3) 0
C(26) 1.0770(3) .4737(2) .3292(3) 0
H(1) -.212(3) .134(2) -.638(3) 0
H(2) .366(3) .157(2) -.567(3) 0
H(3) -.186(4) .192(2) -.855(3) 0
H(4) -.033(4) .253(2) -1.019(3) 0
H(5) .222(4) .267(3) -.956(4) 0
H(6) .312(4) .227(2) -.740(3) 0
H(7) .207(4) .105(2) -.239(3) 0
H(8) .045(3) .049(2) -.110(3) 0
H(9) -.214(4) .036(2) -.198(4) 0
H(10) -.283(3) .076(2) -.434(3) 0
H(11) .375(3) .088(2) -.321(3) 0
H(12) .502(4) .130(2) -.408(4) 0
H(13) .510(4) .296(3) -.318(4) 0
H(14) .364(4) .247(2) -.229(3) 0
H(15) .527(5) .180(4) -.081(5) 0
H(16) .667(5) .228(3) -.161(4) 0
H(17) .515(4) .357(2) .004(4) 0
H(18) .670(4) .318(2) .085(4) 0
H(19) .766(5) .384(3) -.116(4) 0
H(20) .621(4) .422(3) -.181(4) 0
H(21) .648(4) .502(3) .081(4) 0
H(22) .757(4) .559(3) -.032(4) 0
H(23) 1.100(5) .702(3) .411(5) 0
H(24) 1.297(3) .685(2) .566(3) 0
H(25) 1.225(4) .404(3) .433(4) 0
H(26) 1.021(3) .421(2) .277(3) 0

loop_
_geom_bond_atom_site_label_1
_geom_bond_atom_site_label_2
_geom_bond_distance
O(1) C(19) 1.462(3)
O(1) C(20) 1.321(3)
O(2) C(20) 1.199(3)
O(3) N(3) 1.213(4)
O(4) N(3) 1.208(4)
N(1) C(1) 1.354(3)
N(1) C(13) 1.358(3)
N(2) C(7) 1.331(3)
N(2) C(14) 1.461(3)
N(3) C(24) 1.474(4)
C(1) C(2) 1.412(3)
C(1) C(6) 1.409(3)
C(2) C(3) 1.358(4)
C(3) C(4) 1.404(4)
C(4) C(5) 1.368(4)
C(5) C(6) 1.413(3)
C(6) C(7) 1.452(3)
C(7) C(8) 1.441(3)
C(8) C(9) 1.422(3)
C(8) C(13) 1.412(3)
C(9) C(10) 1.362(4)
C(10) C(11) 1.393(5)
C(11) C(12) 1.351(4)
C(12) C(13) 1.415(3)
C(14) C(15) 1.516(4)
C(15) C(16) 1.527(4)
C(16) C(17) 1.545(5)
C(17) C(18) 1.502(5)
C(18) C(19) 1.501(5)
C(20) C(21) 1.488(4)
C(21) C(22) 1.389(3)
C(21) C(26) 1.385(3)
C(22) C(23) 1.373(4)
C(23) C(24) 1.376(4)
C(24) C(25) 1.377(4)
C(25) C(26) 1.378(4)
